data_7216619
loop_
_publ_author_name
'Bag, Partha Pratim'
'Ghosh, Soumyajit'
'Khan, Hamza'
'Devarapalli, Ramesh'
'Malla Reddy, C.'

_publ_section_title
;
 Drug--drug salt forms of ciprofloxacin with diflunisal and indoprofen
;
_journal_issue 32
_journal_name_full CrystEngComm
_journal_page_first 7393
_journal_paper_doi 10.1039/C4CE00631C
_journal_volume 16
_journal_year 2014
_chemical_formula_sum 'C34 H35 F N4 O7'
_chemical_formula_weight 630.66
_chemical_name_common 'Ciprofloxacin indoprofen hydrate salt'
_chemical_name_systematic
; 
 ? 
;
_space_group_IT_number 2
_symmetry_cell_setting triclinic
_symmetry_space_group_name_Hall '-P 1'
_symmetry_space_group_name_H-M 'P -1'
_atom_sites_solution_hydrogens geom
_atom_sites_solution_primary direct
_atom_sites_solution_secondary difmap
_audit_creation_method SHELXL-97
_cell_angle_alpha 71.510(7)
_cell_angle_beta 74.334(7)
_cell_angle_gamma 70.672(7)
_cell_formula_units_Z 2
_cell_length_a 10.325(4)
_cell_length_b 12.615(5)
_cell_length_c 12.916(5)
_cell_measurement_reflns_used 1951
_cell_measurement_temperature 296(2)
_cell_measurement_theta_max 23.75
_cell_measurement_theta_min 2.38
_cell_volume 1479.7(10)
_computing_cell_refinement 'Bruker SMART'
_computing_data_collection 'Bruker SMART'
_computing_data_reduction 'Bruker SAINT'
_computing_molecular_graphics 'Bruker SHELXTL'
_computing_publication_material 'Bruker SHELXTL'
_computing_structure_refinement 'SHELXL-97 (Sheldrick, 2008)'
_computing_structure_solution 'SHELXS-97 (Sheldrick, 2008)'
_diffrn_ambient_temperature 296(2)
_diffrn_measured_fraction_theta_full 0.986
_diffrn_measured_fraction_theta_max 0.986
_diffrn_measurement_device_type 'CCD area detector'
_diffrn_measurement_method 'phi and omega scans'
_diffrn_radiation_monochromator graphite
_diffrn_radiation_source 'fine-focus sealed tube'
_diffrn_radiation_type MoK\a
_diffrn_radiation_wavelength 0.71073
_diffrn_reflns_av_R_equivalents 0.0693
_diffrn_reflns_av_sigmaI/netI 0.0859
_diffrn_reflns_limit_h_max 12
_diffrn_reflns_limit_h_min -12
_diffrn_reflns_limit_k_max 11
_diffrn_reflns_limit_k_min -15
_diffrn_reflns_limit_l_max 15
_diffrn_reflns_limit_l_min -15
_diffrn_reflns_number 16971
_diffrn_reflns_theta_full 25.40
_diffrn_reflns_theta_max 25.40
_diffrn_reflns_theta_min 1.69
_diffrn_standards_decay_% 0
_diffrn_standards_interval_count 0
_diffrn_standards_interval_time 0
_diffrn_standards_number 0
_exptl_absorpt_coefficient_mu 0.104
_exptl_absorpt_correction_T_max 0.961
_exptl_absorpt_correction_T_min 0.932
_exptl_absorpt_correction_type multi-scan
_exptl_absorpt_process_details 'SADABS; BRUKER, 2008'
_exptl_crystal_colour colourless
_exptl_crystal_density_diffrn 1.415
_exptl_crystal_density_method 'not measured'
_exptl_crystal_description rectangular
_exptl_crystal_F_000 664
_exptl_crystal_size_max 0.857
_exptl_crystal_size_mid 0.564
_exptl_crystal_size_min 0.378
_refine_diff_density_max 0.361
_refine_diff_density_min -0.239
_refine_diff_density_rms 0.052
_refine_ls_extinction_method none
_refine_ls_goodness_of_fit_ref 1.012
_refine_ls_hydrogen_treatment mixed
_refine_ls_matrix_type full
_refine_ls_number_parameters 425
_refine_ls_number_reflns 5237
_refine_ls_number_restraints 0
_refine_ls_restrained_S_all 1.012
_refine_ls_R_factor_all 0.1216
_refine_ls_R_factor_gt 0.0548
_refine_ls_shift/su_max 0.000
_refine_ls_shift/su_mean 0.000
_refine_ls_structure_factor_coef Fsqd
_refine_ls_weighting_details 'calc w=1/[\s^2^(Fo^2^)+(0.0591P)^2^+0.2287P] where P=(Fo^2^+2Fc^2^)/3'
_refine_ls_weighting_scheme calc
_refine_ls_wR_factor_gt 0.1182
_refine_ls_wR_factor_ref 0.1472
_reflns_number_gt 2866
_reflns_number_total 5237
_reflns_threshold_expression >2sigma(I)
_cod_data_source_file c4ce00631c2.cif
_cod_data_source_block CIP_INDP_H2O
_cod_depositor_comments
;
The following automatic conversions were performed:

'_symmetry_cell_setting' value 'Triclinic' changed to 'triclinic'
according to
/usr/data/users/saulius/crontab/automatic-downloads/rss-feeds/RSC/lib/dictionaries/cif_core.dic
dictionary named 'cif_core.dic' version 2.4.2 from 2011-04-26.

Automatic conversion script
Id: cif_fix_values 2281 2013-09-26 08:29:07Z andrius 

 Adding full bibliography for 7216618--7216619.cif.
;
_cod_original_sg_symbol_H-M P-1
_cod_database_code 7216619

loop_
_symmetry_equiv_pos_as_xyz
'x, y, z'
'-x, -y, -z'

loop_
_atom_site_label
_atom_site_type_symbol
_atom_site_fract_x
_atom_site_fract_y
_atom_site_fract_z
_atom_site_U_iso_or_equiv
_atom_site_adp_type
_atom_site_occupancy
_atom_site_symmetry_multiplicity
_atom_site_calc_flag
_atom_site_refinement_flags
C1 C 0.3480(3) -0.0548(3) 0.7805(3) 0.0385(9) Uani 1 1 d .
C2 C 0.4330(3) 0.0028(3) 0.8093(3) 0.0298(8) Uani 1 1 d .
C3 C 0.3717(3) 0.0799(3) 0.8794(2) 0.0283(7) Uani 1 1 d .
C4 C 0.4644(3) 0.1339(3) 0.8988(2) 0.0257(7) Uani 1 1 d .
C5 C 0.4139(3) 0.2112(3) 0.9674(2) 0.0291(8) Uani 1 1 d .
H5 H 0.3192 0.2319 0.9975 0.035 Uiso 1 1 calc R
C6 C 0.5030(3) 0.2556(3) 0.9893(2) 0.0323(8) Uani 1 1 d .
C7 C 0.6478(3) 0.2305(3) 0.9458(2) 0.0317(8) Uani 1 1 d .
C8 C 0.6979(3) 0.1541(3) 0.8779(2) 0.0297(8) Uani 1 1 d .
H8 H 0.7926 0.1347 0.8475 0.036 Uiso 1 1 calc R
C9 C 0.6079(3) 0.1053(3) 0.8543(2) 0.0264(7) Uani 1 1 d .
C10 C 0.5733(3) -0.0208(3) 0.7670(3) 0.0352(8) Uani 1 1 d .
H10 H 0.6105 -0.0725 0.7221 0.042 Uiso 1 1 calc R
C11 C 0.7001(3) 0.3973(3) 0.9710(3) 0.0425(9) Uani 1 1 d .
H11A H 0.5996 0.4272 0.9899 0.051 Uiso 1 1 calc R
H11B H 0.7307 0.4381 0.8953 0.051 Uiso 1 1 calc R
C12 C 0.7695(3) 0.4191(3) 1.0492(3) 0.0457(10) Uani 1 1 d .
H12A H 0.7482 0.5018 1.0415 0.055 Uiso 1 1 calc R
H12B H 0.7347 0.3828 1.1255 0.055 Uiso 1 1 calc R
C13 C 0.8864(3) 0.2241(3) 0.9500(3) 0.0407(9) Uani 1 1 d .
H13A H 0.9204 0.2607 0.8737 0.049 Uiso 1 1 calc R
H13B H 0.9073 0.1415 0.9573 0.049 Uiso 1 1 calc R
C14 C 0.9578(3) 0.2448(3) 1.0273(3) 0.0436(10) Uani 1 1 d .
H14A H 0.9286 0.2032 1.1029 0.052 Uiso 1 1 calc R
H14B H 1.0581 0.2150 1.0070 0.052 Uiso 1 1 calc R
C15 C 0.8115(3) -0.0172(3) 0.7490(3) 0.0424(9) Uani 1 1 d .
H15 H 0.8613 -0.0788 0.8043 0.051 Uiso 1 1 calc R
C16 C 0.8635(3) -0.0275(4) 0.6322(4) 0.0715(14) Uani 1 1 d .
H16A H 0.9398 -0.0944 0.6188 0.086 Uiso 1 1 calc R
H16B H 0.7958 -0.0006 0.5836 0.086 Uiso 1 1 calc R
C17 C 0.8941(3) 0.0611(3) 0.6689(3) 0.0408(9) Uani 1 1 d .
H17A H 0.9890 0.0480 0.6776 0.049 Uiso 1 1 calc R
H17B H 0.8451 0.1418 0.6424 0.049 Uiso 1 1 calc R
C18 C 0.0885(4) 0.3981(4) 0.2003(3) 0.0501(11) Uani 1 1 d .
C19 C 0.1384(3) 0.3474(3) 0.3126(3) 0.0417(9) Uani 1 1 d .
H19 H 0.1974 0.2681 0.3147 0.050 Uiso 1 1 calc R
C20 C 0.2255(3) 0.4178(3) 0.3256(2) 0.0327(8) Uani 1 1 d .
C21 C 0.1652(3) 0.5173(3) 0.3645(2) 0.0346(8) Uani 1 1 d .
H21 H 0.0685 0.5430 0.3823 0.042 Uiso 1 1 calc R
C22 C 0.2465(3) 0.5796(3) 0.3774(2) 0.0335(8) Uani 1 1 d .
H22 H 0.2037 0.6464 0.4028 0.040 Uiso 1 1 calc R
C23 C 0.3905(3) 0.5423(3) 0.3525(2) 0.0274(7) Uani 1 1 d .
C24 C 0.4517(3) 0.4436(3) 0.3121(2) 0.0330(8) Uani 1 1 d .
H24 H 0.5484 0.4183 0.2935 0.040 Uiso 1 1 calc R
C25 C 0.3702(3) 0.3829(3) 0.2994(3) 0.0386(9) Uani 1 1 d .
H25 H 0.4133 0.3170 0.2725 0.046 Uiso 1 1 calc R
C26 C 0.4368(3) 0.6817(3) 0.4300(2) 0.0308(8) Uani 1 1 d .
C27 C 0.5592(3) 0.7247(3) 0.4143(3) 0.0320(8) Uani 1 1 d .
C28 C 0.5707(3) 0.8075(3) 0.4583(3) 0.0440(9) Uani 1 1 d .
H28 H 0.4964 0.8442 0.5054 0.053 Uiso 1 1 calc R
C29 C 0.6996(4) 0.8329(3) 0.4282(3) 0.0509(10) Uani 1 1 d .
H29 H 0.7119 0.8881 0.4554 0.061 Uiso 1 1 calc R
C30 C 0.8084(4) 0.7775(3) 0.3589(3) 0.0490(10) Uani 1 1 d .
H30 H 0.8928 0.7967 0.3401 0.059 Uiso 1 1 calc R
C31 C 0.7969(3) 0.6950(3) 0.3167(3) 0.0406(9) Uani 1 1 d .
H31 H 0.8717 0.6580 0.2701 0.049 Uiso 1 1 calc R
C32 C 0.6692(3) 0.6686(3) 0.3461(2) 0.0313(8) Uani 1 1 d .
C33 C 0.6252(3) 0.5831(3) 0.3146(3) 0.0333(8) Uani 1 1 d .
H33A H 0.6367 0.5987 0.2346 0.040 Uiso 1 1 calc R
H33B H 0.6782 0.5043 0.3433 0.040 Uiso 1 1 calc R
C34 C 0.0109(3) 0.3412(3) 0.4038(3) 0.0466(10) Uani 1 1 d .
H34A H 0.0391 0.3129 0.4749 0.070 Uiso 1 1 calc R
H34B H -0.0342 0.2896 0.3958 0.070 Uiso 1 1 calc R
H34C H -0.0528 0.4172 0.3986 0.070 Uiso 1 1 calc R
F1 F 0.45153(16) 0.32428(18) 1.06190(15) 0.0502(6) Uani 1 1 d .
H35 H 0.240(4) 0.765(4) 0.623(3) 0.085(15) Uiso 1 1 d .
H35A H 0.256(4) 0.812(4) 0.706(3) 0.090(15) Uiso 1 1 d .
N1 N 0.6603(2) 0.0268(2) 0.7868(2) 0.0309(6) Uani 1 1 d .
N2 N 0.7354(2) 0.2727(3) 0.9785(2) 0.0360(7) Uani 1 1 d .
N3 N 0.9229(2) 0.3697(3) 1.0212(2) 0.0433(8) Uani 1 1 d .
H3A H 0.9555 0.4076 0.9522 0.052 Uiso 1 1 calc R
H3B H 0.9648 0.3798 1.0688 0.052 Uiso 1 1 calc R
N4 N 0.4766(2) 0.6020(2) 0.36741(19) 0.0272(6) Uani 1 1 d .
O1 O 0.3956(2) -0.1193(2) 0.7187(2) 0.0541(7) Uani 1 1 d .
O2 O 0.21293(19) -0.0287(2) 0.8253(2) 0.0422(6) Uani 1 1 d .
H2 H 0.1972 0.0165 0.8637 0.063 Uiso 1 1 calc R
O3 O 0.24279(18) 0.10130(18) 0.92417(17) 0.0337(5) Uani 1 1 d .
O4 O 0.1264(2) 0.3367(3) 0.1340(2) 0.0627(8) Uani 1 1 d .
O5 O 0.0085(3) 0.5007(3) 0.18398(19) 0.0559(8) Uani 1 1 d .
O6 O 0.3207(2) 0.7108(2) 0.48676(18) 0.0424(6) Uani 1 1 d .
O7 O 0.2001(3) 0.7804(3) 0.6896(3) 0.0663(9) Uani 1 1 d .

loop_
_atom_site_aniso_label
_atom_site_aniso_U_11
_atom_site_aniso_U_22
_atom_site_aniso_U_33
_atom_site_aniso_U_23
_atom_site_aniso_U_13
_atom_site_aniso_U_12
C1 0.0218(17) 0.029(2) 0.066(2) -0.013(2) -0.0080(16) -0.0076(15)
C2 0.0215(15) 0.023(2) 0.0470(19) -0.0100(17) -0.0082(14) -0.0052(13)
C3 0.0209(16) 0.025(2) 0.0347(17) 0.0015(16) -0.0094(13) -0.0066(14)
C4 0.0238(15) 0.027(2) 0.0272(16) -0.0020(15) -0.0081(13) -0.0097(14)
C5 0.0182(15) 0.045(2) 0.0234(15) -0.0058(16) -0.0039(12) -0.0107(15)
C6 0.0281(16) 0.048(2) 0.0250(16) -0.0162(17) -0.0012(13) -0.0122(16)
C7 0.0289(16) 0.048(2) 0.0251(16) -0.0073(16) -0.0072(13) -0.0188(16)
C8 0.0191(15) 0.041(2) 0.0296(16) -0.0057(16) -0.0043(13) -0.0129(15)
C9 0.0220(15) 0.030(2) 0.0273(16) -0.0015(15) -0.0066(12) -0.0111(14)
C10 0.0287(17) 0.027(2) 0.056(2) -0.0167(18) -0.0069(15) -0.0099(15)
C11 0.0271(17) 0.065(3) 0.051(2) -0.029(2) -0.0058(15) -0.0190(18)
C12 0.0313(18) 0.075(3) 0.046(2) -0.032(2) -0.0005(15) -0.0228(18)
C13 0.0217(16) 0.072(3) 0.0401(19) -0.0281(19) -0.0016(14) -0.0178(17)
C14 0.0259(17) 0.077(3) 0.043(2) -0.032(2) -0.0033(15) -0.0193(18)
C15 0.0190(16) 0.035(2) 0.071(2) -0.019(2) -0.0043(16) -0.0040(15)
C16 0.0287(19) 0.095(4) 0.119(4) -0.082(3) 0.017(2) -0.024(2)
C17 0.0250(17) 0.047(3) 0.057(2) -0.027(2) 0.0010(15) -0.0117(16)
C18 0.031(2) 0.086(4) 0.051(2) -0.032(3) -0.0003(18) -0.032(2)
C19 0.0362(19) 0.057(3) 0.045(2) -0.0241(19) -0.0069(16) -0.0188(18)
C20 0.0399(18) 0.042(2) 0.0267(16) -0.0132(17) -0.0075(14) -0.0184(16)
C21 0.0243(16) 0.048(3) 0.0347(18) -0.0093(18) -0.0084(13) -0.0133(16)
C22 0.0274(17) 0.037(2) 0.0427(19) -0.0154(18) -0.0070(14) -0.0120(15)
C23 0.0282(16) 0.036(2) 0.0213(15) -0.0051(15) -0.0062(12) -0.0138(15)
C24 0.0274(16) 0.043(2) 0.0348(18) -0.0182(17) -0.0023(13) -0.0123(16)
C25 0.0324(18) 0.053(3) 0.0371(18) -0.0218(18) -0.0062(14) -0.0102(17)
C26 0.0266(17) 0.034(2) 0.0330(17) -0.0040(17) -0.0080(14) -0.0122(15)
C27 0.0320(18) 0.028(2) 0.0406(19) -0.0008(17) -0.0170(15) -0.0125(15)
C28 0.044(2) 0.038(3) 0.059(2) -0.012(2) -0.0165(17) -0.0179(18)
C29 0.055(2) 0.042(3) 0.071(3) -0.001(2) -0.032(2) -0.029(2)
C30 0.037(2) 0.052(3) 0.061(2) 0.005(2) -0.0177(18) -0.0264(19)
C31 0.0297(18) 0.049(3) 0.045(2) -0.0005(19) -0.0141(15) -0.0187(17)
C32 0.0286(17) 0.034(2) 0.0304(17) 0.0034(16) -0.0119(14) -0.0132(15)
C33 0.0245(16) 0.043(2) 0.0340(17) -0.0062(17) -0.0046(13) -0.0143(15)
C34 0.0399(19) 0.059(3) 0.055(2) -0.024(2) -0.0087(17) -0.0221(18)
F1 0.0307(10) 0.0909(17) 0.0489(11) -0.0437(12) 0.0041(8) -0.0263(10)
N1 0.0199(13) 0.0263(17) 0.0477(16) -0.0124(14) -0.0054(11) -0.0057(11)
N2 0.0221(13) 0.060(2) 0.0376(15) -0.0239(15) -0.0050(11) -0.0152(13)
N3 0.0303(15) 0.080(3) 0.0364(16) -0.0285(17) -0.0034(12) -0.0260(15)
N4 0.0229(13) 0.0332(18) 0.0316(14) -0.0107(13) -0.0061(11) -0.0121(12)
O1 0.0320(13) 0.0443(18) 0.102(2) -0.0444(17) -0.0037(13) -0.0127(12)
O2 0.0255(12) 0.0374(17) 0.0742(17) -0.0257(13) -0.0065(11) -0.0129(10)
O3 0.0206(11) 0.0357(15) 0.0468(13) -0.0133(11) -0.0036(9) -0.0094(10)
O4 0.0419(14) 0.119(3) 0.0578(16) -0.0584(18) 0.0024(12) -0.0361(15)
O5 0.0424(15) 0.094(2) 0.0409(15) -0.0255(16) -0.0071(12) -0.0220(15)
O6 0.0300(12) 0.0541(18) 0.0556(15) -0.0299(13) -0.0013(11) -0.0172(11)
O7 0.0498(16) 0.108(3) 0.072(2) -0.0577(19) 0.0156(14) -0.0485(17)

loop_
_atom_type_symbol
_atom_type_description
_atom_type_scat_dispersion_real
_atom_type_scat_dispersion_imag
_atom_type_scat_source
C C 0.0033 0.0016 'International Tables Vol C Tables 4.2.6.8 and 6.1.1.4'
H H 0.0000 0.0000 'International Tables Vol C Tables 4.2.6.8 and 6.1.1.4'
N N 0.0061 0.0033 'International Tables Vol C Tables 4.2.6.8 and 6.1.1.4'
O O 0.0106 0.0060 'International Tables Vol C Tables 4.2.6.8 and 6.1.1.4'
F F 0.0171 0.0103 'International Tables Vol C Tables 4.2.6.8 and 6.1.1.4'

loop_
_geom_angle_atom_site_label_1
_geom_angle_atom_site_label_2
_geom_angle_atom_site_label_3
_geom_angle
O1 C1 O2 121.3(3)
O1 C1 C2 123.5(3)
O2 C1 C2 115.2(3)
C10 C2 C3 120.2(3)
C10 C2 C1 118.5(3)
C3 C2 C1 121.3(3)
O3 C3 C2 122.6(3)
O3 C3 C4 121.0(3)
C2 C3 C4 116.3(2)
C5 C4 C9 118.4(2)
C5 C4 C3 120.7(2)
C9 C4 C3 120.9(3)
C6 C5 C4 119.8(3)
C5 C6 F1 118.0(2)
C5 C6 C7 124.0(3)
F1 C6 C7 117.9(2)
C8 C7 N2 122.7(3)
C8 C7 C6 116.2(3)
N2 C7 C6 120.8(3)
C7 C8 C9 121.2(3)
C4 C9 N1 119.0(2)
C4 C9 C8 120.4(3)
N1 C9 C8 120.6(2)
N1 C10 C2 123.7(3)
N2 C11 C12 110.7(3)
N3 C12 C11 108.7(2)
N2 C13 C14 109.2(2)
N3 C14 C13 111.0(3)
N1 C15 C17 120.9(3)
N1 C15 C16 118.8(3)
C17 C15 C16 60.1(2)
C17 C16 C15 59.7(2)
C15 C17 C16 60.1(2)
O4 C18 O5 124.9(4)
O4 C18 C19 118.5(4)
O5 C18 C19 116.6(3)
C34 C19 C20 113.2(3)
C34 C19 C18 108.0(3)
C20 C19 C18 111.2(3)
C25 C20 C21 117.3(3)
C25 C20 C19 120.4(3)
C21 C20 C19 122.3(3)
C20 C21 C22 121.5(3)
C23 C22 C21 120.2(3)
C22 C23 C24 118.7(3)
C22 C23 N4 121.7(3)
C24 C23 N4 119.6(3)
C25 C24 C23 120.5(3)
C24 C25 C20 121.7(3)
O6 C26 N4 125.9(3)
O6 C26 C27 127.5(3)
N4 C26 C27 106.6(2)
C32 C27 C28 122.1(3)
C32 C27 C26 109.3(3)
C28 C27 C26 128.6(3)
C27 C28 C29 116.5(3)
C30 C29 C28 121.0(3)
C31 C30 C29 122.2(3)
C30 C31 C32 117.5(3)
C27 C32 C31 120.7(3)
C27 C32 C33 109.4(2)
C31 C32 C33 130.0(3)
N4 C33 C32 103.0(2)
C10 N1 C9 119.8(2)
C10 N1 C15 118.4(3)
C9 N1 C15 121.3(2)
C7 N2 C13 118.1(3)
C7 N2 C11 119.2(3)
C13 N2 C11 111.3(2)
C14 N3 C12 111.0(2)
C26 N4 C23 126.6(2)
C26 N4 C33 111.6(2)
C23 N4 C33 121.8(2)

loop_
_geom_bond_atom_site_label_1
_geom_bond_atom_site_label_2
_geom_bond_distance
C1 O1 1.216(4)
C1 O2 1.330(3)
C1 C2 1.485(4)
C2 C10 1.370(4)
C2 C3 1.418(4)
C3 O3 1.275(3)
C3 C4 1.453(4)
C4 C5 1.403(4)
C4 C9 1.405(4)
C5 C6 1.350(4)
C6 F1 1.361(3)
C6 C7 1.413(4)
C7 C8 1.388(4)
C7 N2 1.396(3)
C8 C9 1.409(4)
C9 N1 1.405(4)
C10 N1 1.345(4)
C11 N2 1.468(4)
C11 C12 1.520(4)
C12 N3 1.486(4)
C13 N2 1.464(3)
C13 C14 1.515(4)
C14 N3 1.477(4)
C15 N1 1.473(3)
C15 C17 1.485(4)
C15 C16 1.491(5)
C16 C17 1.491(5)
C18 O4 1.235(4)
C18 O5 1.271(5)
C18 C19 1.541(5)
C19 C34 1.516(4)
C19 C20 1.526(4)
C20 C25 1.388(4)
C20 C21 1.390(4)
C21 C22 1.394(4)
C22 C23 1.382(4)
C23 C24 1.391(4)
C23 N4 1.423(3)
C24 C25 1.379(4)
C26 O6 1.230(3)
C26 N4 1.376(4)
C26 C27 1.477(4)
C27 C32 1.375(4)
C27 C28 1.387(4)
C28 C29 1.395(4)
C29 C30 1.373(5)
C30 C31 1.368(5)
C31 C32 1.390(4)
C32 C33 1.496(4)
C33 N4 1.473(3)
